data_7009546
loop_
_publ_author_name
'He Cheng'
'Duan Chun-ying'
'Fang Chen-jie'
'Meng Qing-jin'

_publ_section_title
;
 Self-assembled dinuclear molecular box [Ag2L2]2+ and triple helicates
 [Co2L3]4+,
 [Ni2L3]4+{L&#x00A0;=&#x00A0;bis[4-(2-pyridylmethyleneamino)phenyl]
 ether}
;
_journal_issue 14
_journal_name_full 'J. Chem. Soc., Dalton Trans.'
_journal_page_first 2419
_journal_page_last 2424
_journal_paper_doi 10.1039/b001820l
_journal_year 2000
_chemical_formula_sum 'C74.5 H59 B4 Co2 F16 N13 O3.5'
_chemical_formula_weight 1657.45
_chemical_name_systematic
; 
 ? 
;
_space_group_IT_number 9
_symmetry_cell_setting monoclinic
_symmetry_space_group_name_Hall 'C -2yc'
_symmetry_space_group_name_H-M 'C 1 c 1'
_atom_sites_solution_hydrogens geom
_atom_sites_solution_primary direct
_atom_sites_solution_secondary difmap
_audit_creation_method SHELXL
_cell_angle_alpha 90.00
_cell_angle_beta 112.93(2)
_cell_angle_gamma 90.00
_cell_formula_units_Z 4
_cell_length_a 22.780(4)
_cell_length_b 18.385(3)
_cell_length_c 20.144(6)
_cell_measurement_reflns_used 29
_cell_measurement_temperature 293(2)
_cell_measurement_theta_max 9.64
_cell_measurement_theta_min 5.41
_cell_volume 7770(3)
_computing_cell_refinement 'Siemens XSCANS'
_computing_data_collection 'Siemens XSCANS'
_computing_data_reduction 'Siemens SHELXTL'
_computing_molecular_graphics 'Siemens SHELXTL'
_computing_publication_material 'Siemens SHELXTL'
_computing_structure_refinement 'Siemens SHELXTL'
_computing_structure_solution 'Siemens SHELXTL'
_diffrn_ambient_temperature 293(2)
_diffrn_measurement_device 'Siemens P4'
_diffrn_measurement_method '2\q/\w scans'
_diffrn_radiation_monochromator graphite
_diffrn_radiation_source 'fine-focus sealed tube'
_diffrn_radiation_type MoK\a
_diffrn_radiation_wavelength 0.71073
_diffrn_reflns_av_R_equivalents 0.0465
_diffrn_reflns_av_sigmaI/netI 0.1172
_diffrn_reflns_limit_h_max 26
_diffrn_reflns_limit_h_min -1
_diffrn_reflns_limit_k_max 20
_diffrn_reflns_limit_k_min -1
_diffrn_reflns_limit_l_max 22
_diffrn_reflns_limit_l_min -22
_diffrn_reflns_number 7817
_diffrn_reflns_theta_max 24.99
_diffrn_reflns_theta_min 1.94
_diffrn_standards_decay_% 11.36
_diffrn_standards_interval_count 97
_diffrn_standards_number 3
_exptl_absorpt_coefficient_mu 0.522
_exptl_crystal_colour 'orange                 '
_exptl_crystal_density_diffrn 1.417
_exptl_crystal_description 'prism                 '
_exptl_crystal_F_000 3372
_exptl_crystal_size_max 0.60
_exptl_crystal_size_mid 0.40
_exptl_crystal_size_min 0.20
_refine_diff_density_max 0.403
_refine_diff_density_min -0.305
_refine_diff_density_rms 0.057
_refine_ls_abs_structure_details 'Flack H D (1983), Acta Cryst. A39, 876-881'
_refine_ls_abs_structure_Flack -0.03(3)
_refine_ls_extinction_method none
_refine_ls_goodness_of_fit_all 1.083
_refine_ls_goodness_of_fit_obs 1.316
_refine_ls_hydrogen_treatment 'riding model'
_refine_ls_matrix_type full
_refine_ls_number_parameters 1196
_refine_ls_number_reflns 7310
_refine_ls_number_restraints 400
_refine_ls_restrained_S_all 1.074
_refine_ls_restrained_S_obs 1.238
_refine_ls_R_factor_all 0.1781
_refine_ls_R_factor_obs 0.0772
_refine_ls_shift/esd_max -0.013
_refine_ls_shift/esd_mean 0.004
_refine_ls_structure_factor_coef Fsqd
_refine_ls_weighting_details 'w=1/[\s^2^(Fo^2^)+(0.0920P)^2^+0.0000P] where P=(Fo^2^+2Fc^2^)/3'
_refine_ls_weighting_scheme calc
_refine_ls_wR_factor_all 0.2185
_refine_ls_wR_factor_obs 0.1606
_reflns_number_observed 3413
_reflns_number_total 7319
_reflns_observed_criterion >2sigma(I)
_cod_data_source_file b001820l.txt
_cod_data_source_block Co1
_cod_depositor_comments
;
The following automatic conversions were performed:
'_symmetry_cell_setting' value 'Monoclinic' changed to 'monoclinic'
according to '/home/saulius/struct/CIF-dictionaries/cif_core.dic'
dictionary named 'cif_core.dic' version 2.4.1 from 2010-06-29.

Automatic conversion script
Id: cif_fix_enum 1527 2010-12-29 10:47:43Z saulius 

The following automatic conversions were performed:

'_refine_ls_weighting_scheme' value 'calc
w=1/[\s^2^(Fo^2^)+(0.0920P)^2^+0.0000P] where P=(Fo^2^+2Fc^2^)/3' was
changed to 'calc'. New tag '_refine_ls_weighting_details' was
created. The value of the new tag was set to
'w=1/[\s^2^(Fo^2^)+(0.0920P)^2^+0.0000P] where P=(Fo^2^+2Fc^2^)/3'.

Automatic conversion script
Id: cif_fix_values 3143 2015-03-26 13:38:13Z robertas 
;
_cod_original_cell_volume 7769.8(29)
_cod_original_sg_symbol_H-M 'Cc  '
_cod_original_formula_sum 'C74.50 H59 B4 Co2 F16 N13 O3.50'
_cod_database_code 7009546

loop_
_symmetry_equiv_pos_as_xyz
'x, y, z'
'x, -y, z+1/2'
'x+1/2, y+1/2, z'
'x+1/2, -y+1/2, z+1/2'

loop_
_atom_site_aniso_label
_atom_site_aniso_U_11
_atom_site_aniso_U_22
_atom_site_aniso_U_33
_atom_site_aniso_U_23
_atom_site_aniso_U_13
_atom_site_aniso_U_12
Co1 0.0742(7) 0.0659(6) 0.0533(5) -0.0077(6) 0.0177(5) -0.0024(7)
Co2 0.0611(7) 0.0790(7) 0.0680(6) 0.0062(6) 0.0177(6) -0.0075(7)
O1 0.105(5) 0.063(4) 0.088(4) 0.011(3) -0.001(4) 0.002(4)
O2 0.146(5) 0.093(4) 0.067(3) -0.007(3) 0.052(3) -0.035(4)
O3 0.070(4) 0.068(3) 0.078(3) -0.031(3) -0.005(3) 0.007(3)
N1 0.081(5) 0.064(4) 0.063(4) -0.018(4) 0.011(4) -0.012(4)
N2 0.094(5) 0.063(4) 0.054(3) 0.002(3) 0.038(3) -0.009(4)
N3 0.056(4) 0.082(5) 0.060(4) 0.010(3) 0.024(3) 0.019(4)
N4 0.070(4) 0.120(7) 0.089(5) 0.018(5) 0.039(4) -0.007(5)
N5 0.083(5) 0.063(4) 0.068(4) -0.012(4) 0.026(4) -0.003(4)
N6 0.078(4) 0.060(4) 0.054(3) -0.007(3) 0.017(3) 0.014(4)
N7 0.065(4) 0.056(4) 0.075(4) -0.011(3) 0.016(4) 0.001(4)
N8 0.087(5) 0.076(5) 0.059(4) 0.004(4) 0.025(4) -0.011(4)
N9 0.089(5) 0.082(5) 0.059(4) -0.021(4) 0.015(4) -0.015(5)
N10 0.077(5) 0.068(5) 0.080(5) 0.000(4) 0.030(4) 0.010(4)
N11 0.048(4) 0.058(4) 0.056(3) -0.003(3) 0.011(3) 0.001(4)
N12 0.052(4) 0.086(5) 0.067(4) 0.000(4) 0.023(3) -0.007(4)
C1 0.078(6) 0.112(8) 0.062(5) -0.020(5) 0.008(5) -0.013(6)
C2 0.071(6) 0.105(8) 0.109(7) -0.024(6) 0.035(6) -0.008(6)
C3 0.087(6) 0.092(7) 0.115(7) -0.019(6) 0.045(6) -0.037(6)
C4 0.108(7) 0.083(7) 0.082(5) 0.001(5) 0.048(5) -0.020(6)
C5 0.088(6) 0.058(5) 0.077(6) -0.008(5) 0.031(5) -0.010(5)
C6 0.116(7) 0.041(5) 0.062(5) 0.000(4) 0.037(5) 0.014(5)
C7 0.099(6) 0.061(5) 0.030(4) 0.001(4) 0.011(4) -0.021(5)
C8 0.135(9) 0.073(6) 0.072(6) -0.006(5) -0.004(6) 0.041(7)
C9 0.136(10) 0.086(7) 0.087(7) -0.017(6) -0.001(7) 0.029(7)
C10 0.074(6) 0.079(6) 0.065(5) 0.020(5) 0.005(5) 0.015(6)
C11 0.107(9) 0.097(8) 0.142(9) -0.050(7) -0.022(8) 0.016(8)
C12 0.093(8) 0.071(6) 0.137(9) -0.033(7) 0.002(7) 0.011(6)
C13 0.085(6) 0.070(6) 0.065(5) 0.001(5) 0.003(5) 0.028(6)
C14 0.145(10) 0.099(7) 0.057(5) -0.014(5) 0.025(6) 0.022(7)
C15 0.110(8) 0.068(6) 0.087(6) -0.015(5) 0.026(6) 0.000(6)
C16 0.066(5) 0.064(5) 0.059(5) 0.004(4) 0.014(4) -0.005(5)
C17 0.092(6) 0.070(6) 0.062(5) 0.005(4) 0.033(5) 0.022(5)
C18 0.101(6) 0.058(5) 0.082(5) 0.020(5) 0.042(5) 0.030(5)
C19 0.074(6) 0.073(6) 0.094(6) -0.001(5) 0.029(5) 0.009(6)
C20 0.089(7) 0.104(8) 0.077(6) 0.002(6) 0.027(5) -0.016(7)
C21 0.064(6) 0.185(13) 0.181(10) -0.001(10) 0.066(7) -0.001(8)
C22 0.078(7) 0.252(18) 0.207(13) 0.028(12) 0.084(8) -0.015(11)
C23 0.108(8) 0.187(13) 0.175(12) -0.025(10) 0.071(8) -0.070(9)
C24 0.081(7) 0.121(9) 0.113(8) 0.032(7) 0.019(7) -0.031(7)
C25 0.121(7) 0.053(5) 0.079(5) -0.002(5) 0.038(5) -0.008(6)
C26 0.150(10) 0.058(6) 0.080(6) -0.011(5) 0.022(7) -0.008(7)
C27 0.132(10) 0.066(7) 0.118(8) 0.004(6) 0.017(8) 0.014(8)
C28 0.110(8) 0.052(6) 0.216(12) -0.028(7) 0.065(8) 0.004(6)
C29 0.060(6) 0.071(6) 0.097(6) -0.014(5) 0.013(5) -0.004(6)
C30 0.086(6) 0.076(7) 0.101(6) -0.003(5) 0.049(5) -0.010(6)
C31 0.065(5) 0.056(5) 0.070(5) -0.009(4) 0.028(4) -0.014(5)
C32 0.089(6) 0.080(6) 0.066(5) -0.001(5) 0.023(5) -0.021(6)
C33 0.087(6) 0.111(8) 0.058(5) 0.005(5) 0.031(4) -0.002(6)
C34 0.083(5) 0.075(6) 0.060(4) -0.003(4) 0.038(4) -0.025(5)
C35 0.144(8) 0.087(7) 0.060(5) 0.004(5) 0.040(5) -0.029(7)
C36 0.103(7) 0.079(6) 0.084(6) 0.001(5) 0.027(6) -0.036(6)
C37 0.111(7) 0.076(6) 0.074(5) -0.002(5) 0.051(5) -0.025(6)
C38 0.103(7) 0.106(7) 0.060(5) -0.002(5) 0.026(5) -0.015(7)
C39 0.086(6) 0.073(6) 0.097(6) 0.000(5) 0.052(5) -0.006(5)
C40 0.078(5) 0.066(6) 0.097(6) 0.020(5) 0.054(5) 0.009(5)
C41 0.101(7) 0.074(6) 0.077(6) -0.014(5) 0.025(5) -0.007(6)
C42 0.106(8) 0.080(7) 0.091(7) 0.004(5) 0.032(6) 0.014(6)
C43 0.074(6) 0.085(6) 0.075(5) -0.002(5) 0.015(5) 0.000(6)
C44 0.069(6) 0.068(6) 0.088(6) -0.014(5) 0.028(5) -0.010(5)
C45 0.116(9) 0.105(8) 0.102(7) -0.012(7) 0.029(7) -0.008(8)
C46 0.195(12) 0.056(6) 0.124(8) -0.026(6) 0.065(8) -0.031(7)
C47 0.128(8) 0.104(8) 0.100(7) -0.021(6) 0.064(6) -0.040(7)
C48 0.108(8) 0.087(7) 0.086(6) -0.028(6) 0.024(6) -0.009(7)
C49 0.104(7) 0.092(7) 0.060(5) -0.026(5) 0.016(5) -0.010(6)
C50 0.204(13) 0.126(9) 0.071(6) -0.039(6) 0.029(8) -0.034(10)
C51 0.271(21) 0.204(15) 0.079(8) -0.015(10) -0.012(12) -0.086(15)
C52 0.247(15) 0.096(8) 0.038(5) -0.019(5) -0.002(8) -0.026(10)
C53 0.125(9) 0.069(6) 0.059(5) -0.015(5) 0.014(6) 0.003(6)
C54 0.107(8) 0.074(6) 0.064(5) 0.012(5) 0.018(6) 0.014(6)
C55 0.052(5) 0.051(5) 0.067(5) 0.003(4) 0.007(4) 0.002(4)
C56 0.063(6) 0.080(6) 0.067(5) -0.012(5) 0.018(5) 0.007(5)
C57 0.073(6) 0.073(6) 0.091(6) -0.021(5) 0.037(5) -0.001(5)
C58 0.053(5) 0.067(6) 0.065(5) 0.010(5) -0.001(5) 0.020(5)
C59 0.066(5) 0.059(5) 0.076(5) -0.001(5) 0.021(5) 0.006(5)
C60 0.094(6) 0.050(5) 0.066(5) -0.006(4) 0.023(5) 0.021(5)
C61 0.076(6) 0.058(5) 0.076(6) -0.001(5) 0.008(5) 0.004(5)
C62 0.087(6) 0.054(5) 0.081(6) -0.017(5) 0.022(5) -0.001(5)
C63 0.083(6) 0.073(6) 0.072(5) -0.017(5) 0.014(5) -0.012(6)
C64 0.054(5) 0.065(5) 0.059(5) -0.003(4) 0.017(4) 0.000(5)
C65 0.069(6) 0.076(6) 0.070(5) -0.005(5) 0.007(5) 0.019(5)
C66 0.077(6) 0.064(6) 0.086(6) -0.020(5) 0.020(5) -0.012(5)
C67 0.083(6) 0.092(7) 0.071(5) -0.007(5) 0.041(5) -0.011(6)
C68 0.075(6) 0.053(5) 0.056(5) -0.009(4) 0.006(5) 0.002(5)
C69 0.078(7) 0.130(9) 0.078(6) 0.004(6) 0.015(6) -0.015(7)
C70 0.094(8) 0.146(10) 0.072(6) 0.006(7) 0.004(6) 0.030(8)
C71 0.079(8) 0.130(9) 0.069(6) -0.022(7) -0.023(6) 0.006(8)
C72 0.047(6) 0.140(9) 0.092(7) 0.007(7) 0.005(5) 0.003(6)
B1 0.143(8) 0.168(9) 0.155(8) 0.045(8) 0.102(7) 0.007(8)
F11 0.218(7) 0.142(6) 0.152(5) 0.014(4) 0.107(5) 0.014(6)
F12 0.197(15) 0.164(15) 0.163(14) 0.047(13) 0.074(13) 0.008(14)
F13 0.153(14) 0.210(16) 0.172(14) 0.023(14) 0.081(12) 0.027(14)
F14 0.139(13) 0.192(16) 0.199(14) 0.070(14) 0.084(12) -0.005(14)
F12' 0.197(10) 0.102(6) 0.194(9) 0.068(7) 0.081(8) 0.022(7)
F13' 0.137(8) 0.220(10) 0.122(6) 0.032(7) 0.077(5) -0.021(8)
F14' 0.121(7) 0.219(11) 0.172(8) 0.071(8) 0.087(6) 0.012(8)
B2 0.206(10) 0.126(9) 0.161(9) -0.012(8) 0.083(8) -0.011(9)
F21 0.241(8) 0.135(6) 0.129(5) -0.020(5) 0.071(5) -0.014(6)
F22 0.205(13) 0.148(11) 0.191(12) 0.006(11) 0.066(11) 0.000(11)
F23 0.215(12) 0.126(10) 0.161(10) -0.040(8) 0.093(9) 0.012(10)
F24 0.223(11) 0.174(12) 0.158(9) -0.012(9) 0.118(9) -0.025(11)
F22' 0.194(11) 0.106(8) 0.174(9) -0.025(8) 0.111(8) -0.003(9)
F23' 0.218(12) 0.194(12) 0.185(11) 0.009(11) 0.099(10) -0.001(11)
F24' 0.229(13) 0.162(11) 0.137(10) 0.009(9) 0.060(10) -0.043(11)
B3 0.118(8) 0.178(10) 0.133(8) 0.022(8) 0.051(7) 0.033(9)
F31 0.137(6) 0.195(7) 0.103(4) 0.034(5) 0.027(4) 0.017(6)
F32 0.146(9) 0.202(12) 0.134(8) 0.026(9) 0.078(7) -0.045(10)
F33 0.108(9) 0.233(13) 0.180(12) 0.011(11) 0.044(9) 0.075(10)
F34 0.090(7) 0.141(9) 0.113(8) 0.060(7) 0.022(6) 0.017(8)
F32' 0.147(11) 0.143(11) 0.142(10) 0.040(9) 0.055(9) 0.004(10)
F33' 0.148(13) 0.241(15) 0.201(14) 0.048(13) 0.067(11) 0.050(13)
F34' 0.123(10) 0.185(13) 0.130(9) 0.091(8) 0.046(8) 0.018(10)
B4 0.150(8) 0.108(8) 0.211(9) 0.010(8) 0.107(7) -0.033(7)
F41 0.203(10) 0.155(9) 0.241(11) 0.039(9) 0.075(9) 0.032(9)
F42 0.132(7) 0.085(6) 0.236(9) -0.003(6) 0.055(7) -0.002(6)
F43 0.169(8) 0.101(6) 0.216(8) -0.070(6) 0.093(7) -0.030(6)
F44 0.163(8) 0.145(8) 0.263(10) 0.002(8) 0.120(7) -0.022(7)
F41' 0.178(14) 0.135(14) 0.223(15) 0.042(13) 0.110(13) -0.022(13)
F42' 0.138(13) 0.113(14) 0.217(17) -0.030(13) 0.111(13) -0.041(12)
F43' 0.160(15) 0.152(15) 0.226(16) 0.006(14) 0.065(14) -0.019(14)
F44' 0.150(14) 0.142(15) 0.243(15) 0.008(14) 0.107(12) -0.002(13)
N13 0.136(13) 0.170(14) 0.103(10) 0.000(11) 0.028(10) -0.039(12)
C73 0.127(15) 0.143(16) 0.181(17) -0.034(14) 0.054(14) 0.000(15)
C74 0.105(14) 0.131(13) 0.112(12) -0.033(11) 0.015(12) -0.024(13)
N13' 0.168(19) 0.026(9) 0.169(19) 0.001(12) -0.024(17) -0.049(12)
C73' 0.091(18) 0.102(17) 0.141(20) 0.032(16) -0.027(17) -0.042(16)
C74' 0.117(18) 0.047(12) 0.182(20) 0.019(14) -0.023(17) -0.036(14)
O4 0.176(9) 0.117(9) 0.214(9) 0.016(9) 0.110(8) 0.032(9)
C75 0.172(11) 0.114(11) 0.213(11) 0.017(11) 0.106(11) 0.037(11)
O4' 0.175(9) 0.121(9) 0.210(9) 0.024(9) 0.110(9) 0.029(9)
C75' 0.174(12) 0.125(11) 0.215(12) 0.019(11) 0.107(11) 0.028(11)

loop_
_atom_site_label
_atom_site_type_symbol
_atom_site_fract_x
_atom_site_fract_y
_atom_site_fract_z
_atom_site_U_iso_or_equiv
_atom_site_thermal_displace_type
_atom_site_occupancy
_atom_site_calc_flag
_atom_site_refinement_flags
_atom_site_disorder_group
Co1 Co -0.24308(6) -0.19101(6) -0.18072(6) 0.0667(4) Uani 1 d . .
Co2 Co 0.13859(6) 0.17619(7) 0.20765(6) 0.0717(4) Uani 1 d . .
O1 O 0.0296(3) -0.1892(3) 0.1433(3) 0.097(3) Uani 1 d . .
O2 O -0.0076(3) 0.0692(3) -0.1642(3) 0.099(2) Uani 1 d . .
O3 O -0.1944(3) 0.1481(3) 0.0051(3) 0.082(2) Uani 1 d . .
N1 N -0.3317(4) -0.2044(4) -0.1730(4) 0.075(3) Uani 1 d . .
N2 N -0.2159(3) -0.2014(3) -0.0680(3) 0.067(2) Uani 1 d . .
N3 N 0.1668(3) 0.0678(4) 0.1855(3) 0.066(2) Uani 1 d . .
N4 N 0.2321(4) 0.1972(5) 0.2075(4) 0.091(3) Uani 1 d . .
N5 N -0.2131(3) -0.3022(4) -0.1829(3) 0.072(2) Uani 1 d . .
N6 N -0.1503(3) -0.1803(4) -0.1826(3) 0.067(2) Uani 1 d . .
N7 N 0.0846(3) 0.2154(4) 0.0994(4) 0.068(2) Uani 1 d . .
N8 N 0.1219(3) 0.2866(4) 0.2246(3) 0.075(3) Uani 1 d . .
N9 N -0.2857(4) -0.1812(4) -0.2952(4) 0.081(3) Uani 1 d . .
N10 N -0.2618(3) -0.0756(4) -0.1983(4) 0.075(2) Uani 1 d . .
N11 N 0.0517(3) 0.1450(3) 0.2194(3) 0.057(2) Uani 1 d . .
N12 N 0.1703(3) 0.1533(4) 0.3197(3) 0.068(2) Uani 1 d . .
C1 C -0.3896(5) -0.2034(5) -0.2235(5) 0.090(4) Uani 1 d . .
H1A H -0.3940(5) -0.2011(5) -0.2713(5) 0.108 Uiso 1 calc R .
C2 C -0.4449(5) -0.2058(6) -0.2091(6) 0.095(4) Uani 1 d . .
H2A H -0.4843(5) -0.2008(6) -0.2472(6) 0.114 Uiso 1 calc R .
C3 C -0.4434(5) -0.2146(5) -0.1448(6) 0.096(4) Uani 1 d . .
H3A H -0.4801(5) -0.2205(5) -0.1355(6) 0.115 Uiso 1 calc R .
C4 C -0.3813(5) -0.2146(5) -0.0895(5) 0.088(3) Uani 1 d . .
H4A H -0.3766(5) -0.2164(5) -0.0415(5) 0.105 Uiso 1 calc R .
C5 C -0.3292(5) -0.2121(5) -0.1054(5) 0.075(3) Uani 1 d . .
C6 C -0.2618(5) -0.2118(4) -0.0506(5) 0.072(3) Uani 1 d . .
H6A H -0.2542(5) -0.2196(4) -0.0024(5) 0.086 Uiso 1 calc R .
C7 C -0.1542(4) -0.1985(4) -0.0109(4) 0.068(3) Uani 1 d . .
C8 C -0.1084(5) -0.2516(5) -0.0032(5) 0.107(4) Uani 1 d . .
H8A H -0.1191(5) -0.2909(5) -0.0348(5) 0.128 Uiso 1 calc R .
C9 C -0.0493(6) -0.2480(6) 0.0484(5) 0.117(5) Uani 1 d . .
H9A H -0.0209(6) -0.2862(6) 0.0543(5) 0.140 Uiso 1 calc R .
C10 C -0.0317(5) -0.1905(5) 0.0904(4) 0.080(3) Uani 1 d . .
C11 C -0.0744(6) -0.1345(6) 0.0836(7) 0.137(6) Uani 1 d . .
H11A H -0.0615(6) -0.0938(6) 0.1131(7) 0.164 Uiso 1 calc R .
C12 C -0.1360(5) -0.1393(5) 0.0332(6) 0.113(5) Uani 1 d . .
H12A H -0.1650(5) -0.1023(5) 0.0292(6) 0.136 Uiso 1 calc R .
C13 C 0.0624(5) -0.1258(5) 0.1534(5) 0.082(3) Uani 1 d . .
C14 C 0.0804(5) -0.0975(6) 0.0984(5) 0.105(4) Uani 1 d . .
H14A H 0.0697(5) -0.1221(6) 0.0549(5) 0.126 Uiso 1 calc R .
C15 C 0.1126(5) -0.0356(5) 0.1098(5) 0.092(4) Uani 1 d . .
H15A H 0.1236(5) -0.0172(5) 0.0731(5) 0.111 Uiso 1 calc R .
C16 C 0.1306(4) 0.0024(5) 0.1731(4) 0.066(3) Uani 1 d . .
C17 C 0.1143(4) -0.0234(5) 0.2268(4) 0.074(3) Uani 1 d . .
H17A H 0.1262(4) 0.0016(5) 0.2702(4) 0.089 Uiso 1 calc R .
C18 C 0.0788(4) -0.0891(5) 0.2160(5) 0.078(3) Uani 1 d . .
H18A H 0.0669(4) -0.1067(5) 0.2522(5) 0.094 Uiso 1 calc R .
C19 C 0.2205(5) 0.0674(5) 0.1799(5) 0.081(3) Uani 1 d . .
H19A H 0.2362(5) 0.0246(5) 0.1683(5) 0.097 Uiso 1 calc R .
C20 C 0.2582(5) 0.1361(6) 0.1919(5) 0.092(4) Uani 1 d . .
C21 C 0.3155(5) 0.1373(9) 0.1847(7) 0.138(5) Uani 1 d . .
H21A H 0.3326(5) 0.0953(9) 0.1736(7) 0.165 Uiso 1 calc R .
C22 C 0.3480(6) 0.2048(10) 0.1949(8) 0.170(7) Uani 1 d . .
H22A H 0.3864(6) 0.2091(10) 0.1891(8) 0.204 Uiso 1 calc R .
C23 C 0.3213(6) 0.2626(9) 0.2134(7) 0.152(6) Uani 1 d . .
H23A H 0.3439(6) 0.3061(9) 0.2247(7) 0.182 Uiso 1 calc R .
C24 C 0.2641(5) 0.2601(7) 0.2163(6) 0.111(4) Uani 1 d . .
H24A H 0.2459(5) 0.3027(7) 0.2245(6) 0.133 Uiso 1 calc R .
C25 C -0.2433(6) -0.3627(4) -0.1739(5) 0.084(3) Uani 1 d . .
H25A H -0.2814(6) -0.3575(4) -0.1675(5) 0.101 Uiso 1 calc R .
C26 C -0.2198(6) -0.4304(5) -0.1739(5) 0.103(4) Uani 1 d . .
H26A H -0.2418(6) -0.4715(5) -0.1695(5) 0.124 Uiso 1 calc R .
C27 C -0.1605(6) -0.4364(6) -0.1809(6) 0.115(5) Uani 1 d . .
H27A H -0.1431(6) -0.4821(6) -0.1812(6) 0.138 Uiso 1 calc R .
C28 C -0.1291(6) -0.3763(5) -0.1871(7) 0.126(5) Uani 1 d . .
H28A H -0.0899(6) -0.3800(5) -0.1909(7) 0.151 Uiso 1 calc R .
C29 C -0.1568(5) -0.3078(5) -0.1875(5) 0.082(3) Uani 1 d . .
C30 C -0.1259(5) -0.2414(5) -0.1923(5) 0.084(3) Uani 1 d . .
H30A H -0.0893(5) -0.2420(5) -0.2021(5) 0.101 Uiso 1 calc R .
C31 C -0.1146(4) -0.1159(4) -0.1795(4) 0.063(3) Uani 1 d . .
C32 C -0.1189(4) -0.0793(5) -0.2389(5) 0.081(3) Uani 1 d . .
H32A H -0.1447(4) -0.0967(5) -0.2842(5) 0.097 Uiso 1 calc R .
C33 C -0.0843(4) -0.0150(6) -0.2321(4) 0.085(3) Uani 1 d . .
H33A H -0.0895(4) 0.0119(6) -0.2731(4) 0.101 Uiso 1 calc R .
C34 C -0.0423(4) 0.0093(5) -0.1654(4) 0.069(3) Uani 1 d . .
C35 C -0.0392(5) -0.0294(5) -0.1056(5) 0.097(4) Uani 1 d . .
H35A H -0.0126(5) -0.0138(5) -0.0598(5) 0.116 Uiso 1 calc R .
C36 C -0.0749(5) -0.0901(5) -0.1136(5) 0.091(4) Uani 1 d . .
H36A H -0.0723(5) -0.1153(5) -0.0726(5) 0.110 Uiso 1 calc R .
C37 C 0.0159(5) 0.1061(5) -0.0970(5) 0.082(3) Uani 1 d . .
C38 C -0.0269(5) 0.1488(6) -0.0782(5) 0.091(4) Uani 1 d . .
H38A H -0.0695(5) 0.1536(6) -0.1090(5) 0.110 Uiso 1 calc R .
C39 C -0.0033(4) 0.1820(5) -0.0143(5) 0.080(3) Uani 1 d . .
H39A H -0.0306(4) 0.2092(5) 0.0003(5) 0.096 Uiso 1 calc R .
C40 C 0.0607(4) 0.1772(5) 0.0313(5) 0.074(3) Uani 1 d . .
C41 C 0.1013(5) 0.1374(5) 0.0111(5) 0.087(3) Uani 1 d . .
H41A H 0.1442(5) 0.1350(5) 0.0411(5) 0.104 Uiso 1 calc R .
C42 C 0.0794(5) 0.1012(5) -0.0527(5) 0.094(4) Uani 1 d . .
H42A H 0.1070(5) 0.0735(5) -0.0662(5) 0.113 Uiso 1 calc R .
C43 C 0.0662(5) 0.2815(5) 0.0985(5) 0.082(3) Uani 1 d . .
H43A H 0.0410(5) 0.3033(5) 0.0551(5) 0.099 Uiso 1 calc R .
C44 C 0.0847(4) 0.3219(5) 0.1652(5) 0.076(3) Uani 1 d . .
C45 C 0.0645(6) 0.3922(6) 0.1665(6) 0.112(4) Uani 1 d . .
H45A H 0.0390(6) 0.4151(6) 0.1238(6) 0.135 Uiso 1 calc R .
C46 C 0.0825(6) 0.4293(6) 0.2326(6) 0.124(5) Uani 1 d . .
H46A H 0.0707(6) 0.4772(6) 0.2356(6) 0.149 Uiso 1 calc R .
C47 C 0.1195(5) 0.3886(6) 0.2936(6) 0.105(4) Uani 1 d . .
H47A H 0.1312(5) 0.4092(6) 0.3391(6) 0.126 Uiso 1 calc R .
C48 C 0.1385(5) 0.3199(6) 0.2876(5) 0.098(4) Uani 1 d . .
H48A H 0.1642(5) 0.2953(6) 0.3292(5) 0.117 Uiso 1 calc R .
C49 C -0.2927(5) -0.2360(6) -0.3419(5) 0.090(4) Uani 1 d . .
H49A H -0.2823(5) -0.2829(6) -0.3239(5) 0.108 Uiso 1 calc R .
C50 C -0.3141(7) -0.2259(7) -0.4133(6) 0.141(6) Uani 1 d . .
H50A H -0.3177(7) -0.2640(7) -0.4450(6) 0.169 Uiso 1 calc R .
C51 C -0.3309(9) -0.1530(10) -0.4375(7) 0.209(10) Uani 1 d . .
H51A H -0.3474(9) -0.1429(10) -0.4866(7) 0.251 Uiso 1 calc R .
C52 C -0.3232(8) -0.0982(6) -0.3896(5) 0.145(6) Uani 1 d . .
H52A H -0.3344(8) -0.0507(6) -0.4054(5) 0.174 Uiso 1 calc R .
C53 C -0.2993(5) -0.1139(5) -0.3196(5) 0.091(4) Uani 1 d . .
C54 C -0.2874(5) -0.0599(5) -0.2665(5) 0.086(4) Uani 1 d . .
H54A H -0.2981(5) -0.0119(5) -0.2806(5) 0.104 Uiso 1 calc R .
C55 C -0.2479(4) -0.0153(4) -0.1477(4) 0.062(3) Uani 1 d . .
C56 C -0.2159(4) 0.0439(5) -0.1577(5) 0.073(3) Uani 1 d . .
H56A H -0.2057(4) 0.0471(5) -0.1980(5) 0.087 Uiso 1 calc R .
C57 C -0.1985(4) 0.1000(5) -0.1055(5) 0.078(3) Uani 1 d . .
H57A H -0.1778(4) 0.1413(5) -0.1122(5) 0.093 Uiso 1 calc R .
C58 C -0.2118(4) 0.0939(5) -0.0460(5) 0.069(3) Uani 1 d . .
C59 C -0.2454(4) 0.0349(5) -0.0376(5) 0.069(3) Uani 1 d . .
H59A H -0.2573(4) 0.0327(5) 0.0016(5) 0.083 Uiso 1 calc R .
C60 C -0.2617(4) -0.0216(5) -0.0876(4) 0.072(3) Uani 1 d . .
H60A H -0.2818(4) -0.0631(5) -0.0803(4) 0.087 Uiso 1 calc R .
C61 C -0.1332(5) 0.1445(5) 0.0583(5) 0.077(3) Uani 1 d . .
C62 C -0.1138(5) 0.2014(5) 0.1048(5) 0.077(3) Uani 1 d . .
H62A H -0.1416(5) 0.2398(5) 0.1008(5) 0.093 Uiso 1 calc R .
C63 C -0.0540(5) 0.2026(5) 0.1573(5) 0.081(3) Uani 1 d . .
H63A H -0.0412(5) 0.2426(5) 0.1878(5) 0.097 Uiso 1 calc R .
C64 C -0.0113(4) 0.1450(5) 0.1665(4) 0.061(3) Uani 1 d . .
C65 C -0.0319(4) 0.0886(5) 0.1184(4) 0.078(3) Uani 1 d . .
H65A H -0.0045(4) 0.0501(5) 0.1213(4) 0.093 Uiso 1 calc R .
C66 C -0.0939(5) 0.0882(5) 0.0650(5) 0.079(3) Uani 1 d . .
H66A H -0.1078(5) 0.0486(5) 0.0341(5) 0.095 Uiso 1 calc R .
C67 C 0.0595(4) 0.1362(5) 0.2845(5) 0.078(3) Uani 1 d . .
H67A H 0.0244(4) 0.1300(5) 0.2966(5) 0.094 Uiso 1 calc R .
C68 C 0.1243(5) 0.1357(4) 0.3412(4) 0.067(3) Uani 1 d . .
C69 C 0.1355(5) 0.1193(6) 0.4120(5) 0.100(4) Uani 1 d . .
H69A H 0.1019(5) 0.1081(6) 0.4255(5) 0.120 Uiso 1 calc R .
C70 C 0.1951(5) 0.1196(7) 0.4605(6) 0.113(5) Uani 1 d . .
H70A H 0.2032(5) 0.1074(7) 0.5080(6) 0.135 Uiso 1 calc R .
C71 C 0.2441(6) 0.1375(6) 0.4418(5) 0.108(5) Uani 1 d . .
H71A H 0.2857(6) 0.1395(6) 0.4759(5) 0.130 Uiso 1 calc R .
C72 C 0.2299(5) 0.1528(6) 0.3695(6) 0.099(4) Uani 1 d . .
H72A H 0.2632(5) 0.1631(6) 0.3553(6) 0.119 Uiso 1 calc R .
B1 B -0.2545(2) -0.4342(3) -0.0129(2) 0.141(5) Uani 1 d DU .
F11 F -0.2711(3) -0.4632(4) 0.0393(3) 0.160(3) Uani 1 d DU .
F12 F -0.2392(14) -0.3706(6) 0.0241(9) 0.173(9) Uani 0.331(8) d PDU 1
F13 F -0.2737(12) -0.4474(15) -0.0847(5) 0.173(9) Uani 0.331(8) d PDU 1
F14 F -0.2026(5) -0.4783(8) 0.0123(13) 0.171(9) Uani 0.331(8) d PDU 1
F12' F -0.2589(7) -0.3605(4) -0.0152(7) 0.163(5) Uani 0.669(8) d PDU 2
F13' F -0.2988(5) -0.4544(8) -0.0783(4) 0.151(5) Uani 0.669(8) d PDU 2
F14' F -0.1923(3) -0.4439(8) -0.0020(6) 0.161(5) Uani 0.669(8) d PDU 2
B2 B -0.2986(3) -0.1027(3) 0.0913(3) 0.161(6) Uani 1 d DU .
F21 F -0.3077(5) -0.1751(3) 0.0801(4) 0.169(4) Uani 1 d DU .
F22 F -0.3562(4) -0.0690(8) 0.0672(11) 0.184(7) Uani 0.474(7) d PDU 1
F23 F -0.2638(8) -0.0883(9) 0.1614(5) 0.161(6) Uani 0.474(7) d PDU 1
F24 F -0.2641(5) -0.0884(10) 0.0516(6) 0.171(6) Uani 0.474(7) d PDU 1
F22' F -0.3071(6) -0.0870(8) 0.1524(5) 0.146(5) Uani 0.526(7) d PDU 2
F23' F -0.2379(4) -0.0773(9) 0.1142(10) 0.192(7) Uani 0.526(7) d PDU 2
F24' F -0.3244(9) -0.0639(7) 0.0301(5) 0.180(7) Uani 0.526(7) d PDU 2
B3 B 0.0398(2) -0.2882(3) -0.1088(3) 0.142(5) Uani 1 d DU .
F31 F 0.1042(2) -0.2870(5) -0.0879(3) 0.151(3) Uani 1 d DU .
F32 F 0.0096(5) -0.3315(7) -0.0777(6) 0.154(6) Uani 0.514(7) d PDU 1
F33 F 0.0148(6) -0.2295(6) -0.0882(8) 0.177(7) Uani 0.514(7) d PDU 1
F34 F 0.0063(6) -0.2965(7) -0.1810(4) 0.120(5) Uani 0.514(7) d PDU 1
F32' F 0.0411(8) -0.3599(4) -0.0917(8) 0.145(6) Uani 0.486(7) d PDU 2
F33' F 0.0440(9) -0.2388(7) -0.0569(7) 0.197(8) Uani 0.486(7) d PDU 2
F34' F 0.0163(9) -0.2597(8) -0.1764(5) 0.147(6) Uani 0.486(7) d PDU 2
B4 B 0.4041(2) 0.1521(3) 0.4216(3) 0.145(5) Uani 1 d DU .
F41 F 0.4229(7) 0.1373(7) 0.4933(4) 0.204(6) Uani 0.717(6) d PDU 1
F42 F 0.3718(5) 0.2162(4) 0.3998(7) 0.156(5) Uani 0.717(6) d PDU 1
F43 F 0.3693(5) 0.0958(4) 0.3814(6) 0.157(5) Uani 0.717(6) d PDU 1
F44 F 0.4638(3) 0.1550(7) 0.4213(7) 0.179(5) Uani 0.717(6) d PDU 1
F41' F 0.4641(5) 0.1248(12) 0.4557(17) 0.169(9) Uani 0.283(6) d PDU 2
F42' F 0.3594(6) 0.0993(8) 0.4098(17) 0.143(9) Uani 0.283(6) d PDU 2
F43' F 0.4183(8) 0.1811(13) 0.3674(7) 0.182(10) Uani 0.283(6) d PDU 2
F44' F 0.3908(7) 0.1721(15) 0.4792(7) 0.169(9) Uani 0.283(6) d PDU 2
N13 N 0.2901(9) -0.1138(11) 0.1389(9) 0.142(7) Uani 0.611(7) d PU 1
C73 C 0.3878(11) -0.0789(13) 0.1344(13) 0.153(9) Uani 0.611(7) d PU 1
H73A H 0.3991(11) -0.1048(13) 0.0998(13) 0.229 Uiso 0.611(7) d PR 1
H73B H 0.3846(11) -0.0279(13) 0.1233(13) 0.229 Uiso 0.611(7) d PR 1
H73C H 0.4199(11) -0.0865(13) 0.1818(13) 0.229 Uiso 0.611(7) d PR 1
C74 C 0.3344(11) -0.1013(13) 0.1348(11) 0.124(8) Uani 0.611(7) d PU 1
N13' N 0.0358(14) -0.4186(10) 0.1294(15) 0.148(11) Uani 0.389(7) d PU 2
C73' C -0.0389(14) -0.4539(16) 0.0098(16) 0.133(12) Uani 0.389(7) d PU 2
H73D H -0.0749(14) -0.4817(16) 0.0089(16) 0.200 Uiso 0.389(7) d PR 2
H73E H -0.0535(14) -0.4094(16) -0.0164(16) 0.200 Uiso 0.389(7) d PR 2
H73F H -0.0155(14) -0.4815(16) -0.0123(16) 0.200 Uiso 0.389(7) d PR 2
C74' C -0.0042(16) -0.4384(14) 0.0730(21) 0.140(11) Uani 0.389(7) d PU 2
O4 O -0.0126(17) -0.5243(19) -0.1817(21) 0.159(6) Uani 0.263(7) d PU 1
C75 C -0.0430(30) -0.5433(31) -0.2099(34) 0.157(8) Uani 0.263(7) d PU 1
O4' O 0.0600(19) -0.5171(21) -0.1042(23) 0.158(6) Uani 0.237(7) d PU 2
C75' C 0.0347(32) -0.5175(36) -0.0604(36) 0.162(8) Uani 0.237(7) d PU 2

loop_
_atom_type_symbol
_atom_type_description
_atom_type_scat_dispersion_real
_atom_type_scat_dispersion_imag
_atom_type_scat_source
C C 0.0033 0.0016 'International Tables Vol C Tables 4.2.6.8 and 6.1.1.4'
H H 0.0000 0.0000 'International Tables Vol C Tables 4.2.6.8 and 6.1.1.4'
B B 0.0013 0.0007 'International Tables Vol C Tables 4.2.6.8 and 6.1.1.4'
N N 0.0061 0.0033 'International Tables Vol C Tables 4.2.6.8 and 6.1.1.4'
O O 0.0106 0.0060 'International Tables Vol C Tables 4.2.6.8 and 6.1.1.4'
F F 0.0171 0.0103 'International Tables Vol C Tables 4.2.6.8 and 6.1.1.4'
Co Co 0.3494 0.9721 'International Tables Vol C Tables 4.2.6.8 and 6.1.1.4'

loop_
_geom_angle_atom_site_label_1
_geom_angle_atom_site_label_2
_geom_angle_atom_site_label_3
_geom_angle
_geom_angle_site_symmetry_1
_geom_angle_site_symmetry_3
_geom_angle_publ_flag
N1 Co1 N2 78.3(3) . . ?
N1 Co1 N9 92.5(3) . . ?
N2 Co1 N9 170.9(3) . . ?
N1 Co1 N6 176.7(3) . . ?
N2 Co1 N6 98.6(3) . . ?
N9 Co1 N6 90.5(3) . . ?
N1 Co1 N5 102.2(3) . . ?
N2 Co1 N5 88.5(3) . . ?
N9 Co1 N5 94.1(3) . . ?
N6 Co1 N5 76.4(3) . . ?
N1 Co1 N10 89.6(3) . . ?
N2 Co1 N10 102.8(3) . . ?
N9 Co1 N10 76.3(3) . . ?
N6 Co1 N10 92.3(3) . . ?
N5 Co1 N10 165.2(3) . . ?
N8 Co2 N12 91.5(3) . . ?
N8 Co2 N11 90.4(3) . . ?
N12 Co2 N11 77.2(2) . . ?
N8 Co2 N4 93.9(3) . . ?
N12 Co2 N4 96.3(3) . . ?
N11 Co2 N4 172.3(3) . . ?
N8 Co2 N7 77.1(2) . . ?
N12 Co2 N7 163.5(3) . . ?
N11 Co2 N7 90.8(3) . . ?
N4 Co2 N7 96.4(3) . . ?
N8 Co2 N3 171.7(3) . . ?
N12 Co2 N3 91.7(3) . . ?
N11 Co2 N3 97.7(3) . . ?
N4 Co2 N3 78.2(3) . . ?
N7 Co2 N3 101.2(2) . . ?
C13 O1 C10 117.4(7) . . ?
C34 O2 C37 114.1(7) . . ?
C58 O3 C61 116.9(7) . . ?
C1 N1 C5 114.6(9) . . ?
C1 N1 Co1 130.2(7) . . ?
C5 N1 Co1 115.1(6) . . ?
C6 N2 C7 116.8(7) . . ?
C6 N2 Co1 113.0(5) . . ?
C7 N2 Co1 130.2(6) . . ?
C19 N3 C16 119.3(8) . . ?
C19 N3 Co2 113.1(6) . . ?
C16 N3 Co2 127.5(6) . . ?
C24 N4 C20 118.5(10) . . ?
C24 N4 Co2 129.6(8) . . ?
C20 N4 Co2 111.9(7) . . ?
C29 N5 C25 120.1(8) . . ?
C29 N5 Co1 113.4(6) . . ?
C25 N5 Co1 126.3(7) . . ?
C30 N6 C31 117.1(8) . . ?
C30 N6 Co1 113.9(6) . . ?
C31 N6 Co1 128.9(6) . . ?
C43 N7 C40 116.6(7) . . ?
C43 N7 Co2 112.5(6) . . ?
C40 N7 Co2 130.5(5) . . ?
C48 N8 C44 118.7(8) . . ?
C48 N8 Co2 126.5(6) . . ?
C44 N8 Co2 114.4(6) . . ?
C53 N9 C49 119.6(8) . . ?
C53 N9 Co1 115.0(6) . . ?
C49 N9 Co1 125.0(6) . . ?
C54 N10 C55 117.3(7) . . ?
C54 N10 Co1 111.6(6) . . ?
C55 N10 Co1 131.0(5) . . ?
C67 N11 C64 118.2(8) . . ?
C67 N11 Co2 112.6(6) . . ?
C64 N11 Co2 128.4(5) . . ?
C68 N12 C72 117.1(8) . . ?
C68 N12 Co2 114.3(5) . . ?
C72 N12 Co2 128.6(7) . . ?
N1 C1 C2 123.6(9) . . ?
C3 C2 C1 122.4(9) . . ?
C2 C3 C4 114.6(10) . . ?
C5 C4 C3 120.9(10) . . ?
N1 C5 C4 123.4(8) . . ?
N1 C5 C6 111.8(9) . . ?
C4 C5 C6 124.7(9) . . ?
N2 C6 C5 121.7(8) . . ?
C12 C7 C8 117.6(8) . . ?
C12 C7 N2 120.6(8) . . ?
C8 C7 N2 121.4(7) . . ?
C9 C8 C7 122.2(9) . . ?
C10 C9 C8 119.9(10) . . ?
C9 C10 C11 120.5(9) . . ?
C9 C10 O1 118.1(9) . . ?
C11 C10 O1 121.4(8) . . ?
C12 C11 C10 120.0(10) . . ?
C7 C12 C11 119.6(10) . . ?
C18 C13 O1 120.4(10) . . ?
C18 C13 C14 119.0(9) . . ?
O1 C13 C14 120.5(8) . . ?
C15 C14 C13 119.2(9) . . ?
C14 C15 C16 123.0(11) . . ?
C17 C16 C15 119.2(9) . . ?
C17 C16 N3 118.2(7) . . ?
C15 C16 N3 122.5(9) . . ?
C16 C17 C18 119.3(8) . . ?
C13 C18 C17 120.2(9) . . ?
N3 C19 C20 119.5(9) . . ?
N4 C20 C21 122.1(11) . . ?
N4 C20 C19 117.3(10) . . ?
C21 C20 C19 120.5(12) . . ?
C20 C21 C22 117.6(13) . . ?
C23 C22 C21 117.6(13) . . ?
C24 C23 C22 122.9(14) . . ?
C23 C24 N4 121.0(13) . . ?
N5 C25 C26 122.1(12) . . ?
C25 C26 C27 117.7(11) . . ?
C28 C27 C26 120.4(11) . . ?
C27 C28 C29 118.8(12) . . ?
N5 C29 C28 120.9(10) . . ?
N5 C29 C30 117.0(9) . . ?
C28 C29 C30 122.2(10) . . ?
N6 C30 C29 118.5(10) . . ?
C32 C31 C36 118.8(8) . . ?
C32 C31 N6 122.3(7) . . ?
C36 C31 N6 118.8(8) . . ?
C31 C32 C33 119.6(8) . . ?
C34 C33 C32 121.2(8) . . ?
O2 C34 C35 125.2(7) . . ?
O2 C34 C33 117.3(8) . . ?
C35 C34 C33 117.5(9) . . ?
C36 C35 C34 119.9(8) . . ?
C35 C36 C31 122.8(9) . . ?
C42 C37 C38 121.6(9) . . ?
C42 C37 O2 119.9(9) . . ?
C38 C37 O2 118.4(8) . . ?
C39 C38 C37 116.8(9) . . ?
C38 C39 C40 122.2(10) . . ?
C41 C40 C39 119.7(9) . . ?
C41 C40 N7 119.9(8) . . ?
C39 C40 N7 120.4(9) . . ?
C42 C41 C40 120.4(10) . . ?
C41 C42 C37 119.2(11) . . ?
N7 C43 C44 119.9(8) . . ?
N8 C44 C45 122.7(9) . . ?
N8 C44 C43 115.9(8) . . ?
C45 C44 C43 121.5(9) . . ?
C44 C45 C46 119.8(10) . . ?
C47 C46 C45 115.0(10) . . ?
C48 C47 C46 121.5(10) . . ?
N8 C48 C47 122.2(9) . . ?
C50 C49 N9 122.8(10) . . ?
C49 C50 C51 115.7(11) . . ?
C52 C51 C50 120.7(12) . . ?
C53 C52 C51 118.6(11) . . ?
N9 C53 C52 122.5(9) . . ?
N9 C53 C54 115.5(8) . . ?
C52 C53 C54 122.0(9) . . ?
N10 C54 C53 121.5(9) . . ?
C56 C55 C60 121.1(8) . . ?
C56 C55 N10 119.1(8) . . ?
C60 C55 N10 119.6(8) . . ?
C55 C56 C57 118.9(9) . . ?
C58 C57 C56 120.2(9) . . ?
C57 C58 C59 120.2(8) . . ?
C57 C58 O3 120.3(8) . . ?
C59 C58 O3 119.5(9) . . ?
C58 C59 C60 120.3(9) . . ?
C55 C60 C59 119.2(9) . . ?
C66 C61 C62 120.0(8) . . ?
C66 C61 O3 123.0(8) . . ?
C62 C61 O3 117.0(8) . . ?
C61 C62 C63 120.4(9) . . ?
C62 C63 C64 121.6(8) . . ?
C65 C64 C63 116.7(7) . . ?
C65 C64 N11 120.0(8) . . ?
C63 C64 N11 123.2(7) . . ?
C64 C65 C66 120.8(9) . . ?
C61 C66 C65 120.4(8) . . ?
N11 C67 C68 119.9(9) . . ?
N12 C68 C69 122.8(8) . . ?
N12 C68 C67 115.3(8) . . ?
C69 C68 C67 121.9(10) . . ?
C70 C69 C68 118.9(11) . . ?
C69 C70 C71 121.0(11) . . ?
C70 C71 C72 117.4(10) . . ?
N12 C72 C71 122.8(11) . . ?
F14' B1 F12' 101.2(10) . . ?
F12 B1 F14 108.0(14) . . ?
F12 B1 F11 90.1(11) . . ?
F14' B1 F11 114.3(7) . . ?
F12' B1 F11 112.2(8) . . ?
F14 B1 F11 86.6(11) . . ?
F12 B1 F13 130.1(15) . . ?
F14 B1 F13 99.4(16) . . ?
F11 B1 F13 133.1(13) . . ?
F14' B1 F13' 117.1(8) . . ?
F12' B1 F13' 102.8(8) . . ?
F11 B1 F13' 108.4(7) . . ?
F24 B2 F23 110.0(10) . . ?
F24' B2 F22' 123.7(11) . . ?
F24' B2 F21 112.7(7) . . ?
F24 B2 F21 100.4(10) . . ?
F23 B2 F21 110.9(8) . . ?
F22' B2 F21 107.2(8) . . ?
F24' B2 F23' 98.8(12) . . ?
F22' B2 F23' 96.0(10) . . ?
F21 B2 F23' 117.7(10) . . ?
F24 B2 F22 113.9(11) . . ?
F23 B2 F22 112.1(12) . . ?
F21 B2 F22 109.0(9) . . ?
F32 B3 F31 123.2(7) . . ?
F34' B3 F31 105.1(9) . . ?
F32 B3 F33 88.7(10) . . ?
F31 B3 F33 114.9(7) . . ?
F34' B3 F32' 126.2(10) . . ?
F31 B3 F32' 91.3(9) . . ?
F32 B3 F34 104.7(8) . . ?
F31 B3 F34 115.0(8) . . ?
F33 B3 F34 106.8(9) . . ?
F34' B3 F33' 113.2(10) . . ?
F31 B3 F33' 90.3(9) . . ?
F32' B3 F33' 117.7(10) . . ?
F42' B4 F44' 86.6(17) . . ?
F42' B4 F43' 122.4(17) . . ?
F44' B4 F43' 141.2(16) . . ?
F43 B4 F44 112.3(9) . . ?
F42' B4 F41' 111.1(12) . . ?
F44' B4 F41' 100.5(16) . . ?
F43' B4 F41' 92.6(15) . . ?
F43 B4 F41 110.3(9) . . ?
F44 B4 F41 96.4(9) . . ?
F43 B4 F42 110.3(6) . . ?
F44 B4 F42 112.2(8) . . ?
F41 B4 F42 114.7(9) . . ?
N13 C74 C73 172.8(29) . . ?
N13' C74' C73' 169.3(45) . . ?

loop_
_geom_bond_atom_site_label_1
_geom_bond_atom_site_label_2
_geom_bond_distance
_geom_bond_site_symmetry_2
_geom_bond_publ_flag
Co1 N1 2.098(8) . ?
Co1 N2 2.117(6) . ?
Co1 N9 2.132(7) . ?
Co1 N6 2.137(8) . ?
Co1 N5 2.162(7) . ?
Co1 N10 2.167(7) . ?
Co2 N8 2.118(8) . ?
Co2 N12 2.127(7) . ?
Co2 N11 2.160(7) . ?
Co2 N4 2.165(8) . ?
Co2 N7 2.168(6) . ?
Co2 N3 2.192(7) . ?
O1 C13 1.356(11) . ?
O1 C10 1.389(10) . ?
O2 C34 1.349(10) . ?
O2 C37 1.421(10) . ?
O3 C58 1.376(10) . ?
O3 C61 1.390(10) . ?
N1 C1 1.315(11) . ?
N1 C5 1.347(12) . ?
N2 C6 1.240(12) . ?
N2 C7 1.428(10) . ?
N3 C19 1.273(12) . ?
N3 C16 1.425(10) . ?
N4 C24 1.342(13) . ?
N4 C20 1.364(14) . ?
N5 C29 1.325(13) . ?
N5 C25 1.355(11) . ?
N6 C30 1.302(12) . ?
N6 C31 1.424(11) . ?
N7 C43 1.283(11) . ?
N7 C40 1.444(11) . ?
N8 C48 1.324(11) . ?
N8 C44 1.334(10) . ?
N9 C53 1.324(11) . ?
N9 C49 1.345(11) . ?
N10 C54 1.299(10) . ?
N10 C55 1.454(10) . ?
N11 C67 1.263(10) . ?
N11 C64 1.417(9) . ?
N12 C68 1.321(12) . ?
N12 C72 1.336(10) . ?
C1 C2 1.400(15) . ?
C2 C3 1.293(15) . ?
C3 C4 1.419(13) . ?
C4 C5 1.347(14) . ?
C5 C6 1.502(12) . ?
C7 C12 1.363(12) . ?
C7 C8 1.393(13) . ?
C8 C9 1.344(14) . ?
C9 C10 1.316(13) . ?
C10 C11 1.385(15) . ?
C11 C12 1.378(14) . ?
C13 C18 1.348(12) . ?
C13 C14 1.423(15) . ?
C14 C15 1.324(14) . ?
C15 C16 1.369(12) . ?
C16 C17 1.360(12) . ?
C17 C18 1.421(12) . ?
C19 C20 1.494(14) . ?
C20 C21 1.37(2) . ?
C21 C22 1.42(2) . ?
C22 C23 1.35(2) . ?
C23 C24 1.33(2) . ?
C25 C26 1.356(13) . ?
C26 C27 1.42(2) . ?
C27 C28 1.35(2) . ?
C28 C29 1.406(14) . ?
C29 C30 1.431(14) . ?
C31 C32 1.342(12) . ?
C31 C36 1.367(11) . ?
C32 C33 1.398(13) . ?
C33 C34 1.384(11) . ?
C34 C35 1.377(12) . ?
C35 C36 1.353(13) . ?
C37 C42 1.374(13) . ?
C37 C38 1.414(15) . ?
C38 C39 1.334(12) . ?
C39 C40 1.392(12) . ?
C40 C41 1.359(14) . ?
C41 C42 1.357(12) . ?
C43 C44 1.447(13) . ?
C44 C45 1.375(14) . ?
C45 C46 1.407(15) . ?
C46 C47 1.406(14) . ?
C47 C48 1.356(14) . ?
C49 C50 1.339(13) . ?
C50 C51 1.43(2) . ?
C51 C52 1.36(2) . ?
C52 C53 1.331(12) . ?
C53 C54 1.405(12) . ?
C55 C56 1.368(12) . ?
C55 C60 1.369(12) . ?
C56 C57 1.415(12) . ?
C57 C58 1.351(13) . ?
C58 C59 1.376(12) . ?
C59 C60 1.392(11) . ?
C61 C66 1.341(13) . ?
C61 C62 1.358(11) . ?
C62 C63 1.361(12) . ?
C63 C64 1.402(12) . ?
C64 C65 1.370(11) . ?
C65 C66 1.401(12) . ?
C67 C68 1.473(12) . ?
C68 C69 1.380(13) . ?
C69 C70 1.328(13) . ?
C70 C71 1.35(2) . ?
C71 C72 1.391(15) . ?
B1 F12 1.357(9) . ?
B1 F14' 1.358(8) . ?
B1 F12' 1.358(7) . ?
B1 F14 1.359(9) . ?
B1 F11 1.359(6) . ?
B1 F13 1.360(9) . ?
B1 F13' 1.362(7) . ?
B2 F24' 1.346(8) . ?
B2 F24 1.348(9) . ?
B2 F23 1.350(8) . ?
B2 F22' 1.351(9) . ?
B2 F21 1.353(6) . ?
B2 F23' 1.359(8) . ?
B2 F22 1.358(9) . ?
B3 F32 1.355(9) . ?
B3 F34' 1.358(8) . ?
B3 F31 1.359(6) . ?
B3 F33 1.359(9) . ?
B3 F32' 1.359(8) . ?
B3 F34 1.361(7) . ?
B3 F33' 1.361(9) . ?
B4 F42' 1.360(9) . ?
B4 F44' 1.361(10) . ?
B4 F43 1.362(8) . ?
B4 F43' 1.362(10) . ?
B4 F44 1.362(8) . ?
B4 F41' 1.363(9) . ?
B4 F41 1.365(8) . ?
B4 F42 1.369(7) . ?
N13 C74 1.07(3) . ?
C73 C74 1.29(3) . ?
N13' C74' 1.20(4) . ?
C73' C74' 1.24(4) . ?
O4 C75 0.79(7) . ?
O4' C75' 1.23(8) . ?
